data_1514761
loop_
_publ_author_name
'Farmer, Rebecca L.'
'Scheidt, Karl A.'

_publ_section_title
;
 A Concise Enantioselective Synthesis and Cytotoxic Evaluation of the
 Anticancer Rotenoid Deguelin Enabled by a Tandem Knoevenagel/Conjugate
 Addition/Decarboxylation Sequence.
;
_journal_issue 8
_journal_name_full 'Chemical science (Royal Society of Chemistry : 2010)'
_journal_page_first 3304
_journal_page_last 3309
_journal_paper_doi 10.1039/C3SC50424G
_journal_volume 4
_journal_year 2013
_chemical_formula_moiety 'C13 H14 O3'
_chemical_formula_sum 'C13 H14 O3'
_chemical_formula_weight 218.24
_chemical_name_systematic
;
?
;
_space_group_IT_number 61
_symmetry_cell_setting orthorhombic
_symmetry_space_group_name_Hall '-P 2ac 2ab'
_symmetry_space_group_name_H-M 'P b c a'
_atom_sites_solution_hydrogens geom
_atom_sites_solution_primary direct
_atom_sites_solution_secondary difmap
_audit_creation_method SHELXL-97
_cell_angle_alpha 90.00
_cell_angle_beta 90.00
_cell_angle_gamma 90.00
_cell_formula_units_Z 8
_cell_length_a 10.27380(10)
_cell_length_b 11.20700(10)
_cell_length_c 19.0373(2)
_cell_measurement_temperature 100(2)
_cell_volume 2191.93(4)
_computing_cell_refinement 'Bruker SAINT'
_computing_data_collection 'Bruker APEX2'
_computing_data_reduction 'Bruker SAINT'
_computing_molecular_graphics 'Bruker SHELXTL'
_computing_publication_material 'Bruker SHELXTL'
_computing_structure_refinement 'SHELXL-97 (Sheldrick, 1997)'
_computing_structure_solution 'SHELXS-97 (Sheldrick, 1990)'
_diffrn_ambient_temperature 100(2)
_diffrn_measured_fraction_theta_full 0.994
_diffrn_measured_fraction_theta_max 0.994
_diffrn_measurement_device_type 'Bruker APEX-II CCD'
_diffrn_measurement_method '\f and \w scans'
_diffrn_radiation_monochromator graphite
_diffrn_radiation_source 'fine-focus sealed tube'
_diffrn_radiation_type MoK\a
_diffrn_radiation_wavelength 0.71073
_diffrn_reflns_av_R_equivalents 0.0532
_diffrn_reflns_av_sigmaI/netI 0.0228
_diffrn_reflns_limit_h_max 14
_diffrn_reflns_limit_h_min -14
_diffrn_reflns_limit_k_max 15
_diffrn_reflns_limit_k_min -15
_diffrn_reflns_limit_l_max 26
_diffrn_reflns_limit_l_min -26
_diffrn_reflns_number 43646
_diffrn_reflns_theta_full 30.23
_diffrn_reflns_theta_max 30.23
_diffrn_reflns_theta_min 2.14
_exptl_absorpt_coefficient_mu 0.093
_exptl_absorpt_correction_T_max 0.9892
_exptl_absorpt_correction_T_min 0.9519
_exptl_crystal_colour yellow
_exptl_crystal_density_diffrn 1.323
_exptl_crystal_density_method 'not measured'
_exptl_crystal_description tabular
_exptl_crystal_F_000 928
_exptl_crystal_size_max 0.53
_exptl_crystal_size_mid 0.31
_exptl_crystal_size_min 0.12
_refine_diff_density_max 0.413
_refine_diff_density_min -0.187
_refine_diff_density_rms 0.044
_refine_ls_extinction_method none
_refine_ls_goodness_of_fit_ref 1.057
_refine_ls_hydrogen_treatment mixed
_refine_ls_matrix_type full
_refine_ls_number_parameters 201
_refine_ls_number_reflns 3245
_refine_ls_number_restraints 0
_refine_ls_restrained_S_all 1.057
_refine_ls_R_factor_all 0.0441
_refine_ls_R_factor_gt 0.0357
_refine_ls_shift/su_max 0.001
_refine_ls_shift/su_mean 0.000
_refine_ls_structure_factor_coef Fsqd
_refine_ls_weighting_details 'calc w=1/[\s^2^(Fo^2^)+(0.0578P)^2^+0.2704P] where P=(Fo^2^+2Fc^2^)/3'
_refine_ls_weighting_scheme calc
_refine_ls_wR_factor_gt 0.0964
_refine_ls_wR_factor_ref 0.1013
_reflns_number_gt 2664
_reflns_number_total 3245
_reflns_threshold_expression >2sigma(I)
_cod_data_source_file c3sc50424g.txt
_cod_data_source_block n0680_0m
_cod_depositor_comments
;
The following automatic conversions were performed:

'_symmetry_cell_setting' value 'Orthorhombic' changed to
'orthorhombic' according to
/usr/data/users/saulius/automatic-downloads/retrospective/RSC/lib/dictionaries/cif_core.dic
dictionary named 'cif_core.dic' version 2.4.2 from 2011-04-26.

Automatic conversion script
Id: cif_fix_values 2281 2013-09-26 08:29:07Z andrius 
;
_cod_original_sg_symbol_Hall '-P 2ac 2ab '
_cod_original_sg_symbol_H-M 'P b c a '
_cod_database_code 1514761

loop_
_symmetry_equiv_pos_as_xyz
'x, y, z'
'-x+1/2, -y, z+1/2'
'-x, y+1/2, -z+1/2'
'x+1/2, -y+1/2, -z'
'-x, -y, -z'
'x-1/2, y, -z-1/2'
'x, -y-1/2, z-1/2'
'-x-1/2, y-1/2, z'

loop_
_atom_site_label
_atom_site_type_symbol
_atom_site_fract_x
_atom_site_fract_y
_atom_site_fract_z
_atom_site_U_iso_or_equiv
_atom_site_adp_type
_atom_site_occupancy
_atom_site_symmetry_multiplicity
_atom_site_calc_flag
O1 O 0.04799(6) 0.49535(6) 0.32759(3) 0.02037(15) Uani 1 1 d
O3 O 0.16533(6) 0.27568(6) 0.62821(4) 0.02571(17) Uani 1 1 d
O2 O 0.25147(6) 0.44320(6) 0.54966(4) 0.02132(15) Uani 1 1 d
C1 C 0.15536(8) 0.46998(7) 0.43839(5) 0.01641(17) Uani 1 1 d
C2 C 0.16126(8) 0.40789(8) 0.50227(5) 0.01662(17) Uani 1 1 d
C3 C 0.07631(8) 0.31120(7) 0.51608(5) 0.01705(17) Uani 1 1 d
C4 C 0.06169(8) 0.43556(8) 0.38911(5) 0.01672(17) Uani 1 1 d
C5 C -0.02649(8) 0.34317(8) 0.40240(5) 0.01892(18) Uani 1 1 d
C6 C -0.01752(8) 0.28178(8) 0.46497(5) 0.01836(18) Uani 1 1 d
C7 C 0.08624(8) 0.24538(8) 0.58224(5) 0.01951(18) Uani 1 1 d
C8 C 0.23655(9) 0.61793(8) 0.35727(5) 0.02085(19) Uani 1 1 d
C9 C 0.16164(8) 0.55817(8) 0.29901(5) 0.01929(18) Uani 1 1 d
C10 C 0.00100(10) 0.13832(9) 0.59469(5) 0.0247(2) Uani 1 1 d
C11 C 0.23610(8) 0.57350(8) 0.42236(5) 0.01944(18) Uani 1 1 d
C12 C 0.10427(10) 0.64754(9) 0.24766(5) 0.0244(2) Uani 1 1 d
C13 C 0.24702(10) 0.46690(9) 0.26159(5) 0.0251(2) Uani 1 1 d
H1 H -0.0801(11) 0.2177(10) 0.4754(6) 0.019(3) Uiso 1 1 d
H4 H 0.2872(13) 0.6096(11) 0.4610(6) 0.028(3) Uiso 1 1 d
H8 H 0.1754(14) 0.6934(12) 0.2262(7) 0.039(4) Uiso 1 1 d
H9 H 0.0576(13) 0.6053(11) 0.2100(7) 0.031(3) Uiso 1 1 d
H3 H 0.2925(13) 0.6900(11) 0.3427(6) 0.028(3) Uiso 1 1 d
H2 H -0.0928(12) 0.3237(10) 0.3671(7) 0.027(3) Uiso 1 1 d
H5 H 0.1988(13) 0.4251(10) 0.2261(6) 0.028(3) Uiso 1 1 d
H7 H 0.2808(12) 0.4085(11) 0.2942(7) 0.029(3) Uiso 1 1 d
H10 H 0.0449(13) 0.7036(11) 0.2726(7) 0.032(3) Uiso 1 1 d
H6 H 0.3211(14) 0.5064(12) 0.2389(7) 0.033(3) Uiso 1 1 d
H11 H 0.2367(15) 0.3963(15) 0.5887(8) 0.053(5) Uiso 1 1 d
H14 H 0.0149(14) 0.1067(12) 0.6414(8) 0.042(4) Uiso 1 1 d
H12 H 0.0210(14) 0.0729(13) 0.5617(8) 0.044(4) Uiso 1 1 d
H13 H -0.0916(14) 0.1573(13) 0.5893(7) 0.039(4) Uiso 1 1 d

loop_
_atom_site_aniso_label
_atom_site_aniso_U_11
_atom_site_aniso_U_22
_atom_site_aniso_U_33
_atom_site_aniso_U_23
_atom_site_aniso_U_13
_atom_site_aniso_U_12
O1 0.0163(3) 0.0235(3) 0.0214(3) 0.0049(2) -0.0024(2) -0.0037(2)
O3 0.0236(3) 0.0322(4) 0.0213(3) 0.0017(3) -0.0029(3) 0.0013(3)
O2 0.0186(3) 0.0248(3) 0.0206(3) -0.0025(3) -0.0048(2) -0.0021(2)
C1 0.0141(4) 0.0153(4) 0.0198(4) -0.0022(3) -0.0001(3) 0.0001(3)
C2 0.0137(3) 0.0175(4) 0.0187(4) -0.0039(3) -0.0010(3) 0.0020(3)
C3 0.0154(4) 0.0171(4) 0.0187(4) -0.0013(3) 0.0010(3) 0.0020(3)
C4 0.0154(4) 0.0171(4) 0.0176(4) -0.0008(3) 0.0000(3) 0.0014(3)
C5 0.0163(4) 0.0202(4) 0.0202(4) -0.0016(3) -0.0022(3) -0.0027(3)
C6 0.0169(4) 0.0172(4) 0.0210(4) -0.0017(3) 0.0010(3) -0.0012(3)
C7 0.0171(4) 0.0211(4) 0.0203(4) 0.0004(3) 0.0025(3) 0.0049(3)
C8 0.0187(4) 0.0178(4) 0.0260(4) -0.0008(3) 0.0014(3) -0.0024(3)
C9 0.0173(4) 0.0191(4) 0.0214(4) 0.0020(3) 0.0016(3) -0.0017(3)
C10 0.0235(4) 0.0242(5) 0.0264(5) 0.0057(4) 0.0022(4) 0.0006(4)
C11 0.0172(4) 0.0171(4) 0.0241(4) -0.0036(3) -0.0010(3) -0.0022(3)
C12 0.0257(4) 0.0240(5) 0.0236(4) 0.0055(4) 0.0013(4) 0.0001(4)
C13 0.0215(4) 0.0271(5) 0.0269(5) -0.0048(4) 0.0002(4) 0.0017(4)

loop_
_atom_type_symbol
_atom_type_description
_atom_type_scat_dispersion_real
_atom_type_scat_dispersion_imag
_atom_type_scat_source
C C 0.0033 0.0016 'International Tables Vol C Tables 4.2.6.8 and 6.1.1.4'
H H 0.0000 0.0000 'International Tables Vol C Tables 4.2.6.8 and 6.1.1.4'
O O 0.0106 0.0060 'International Tables Vol C Tables 4.2.6.8 and 6.1.1.4'

loop_
_geom_angle_atom_site_label_1
_geom_angle_atom_site_label_2
_geom_angle_atom_site_label_3
_geom_angle
C4 O1 C9 118.32(6)
C4 C1 C2 118.33(7)
C4 C1 C11 118.07(8)
C2 C1 C11 123.47(8)
O2 C2 C1 117.57(8)
O2 C2 C3 121.50(8)
C1 C2 C3 120.93(7)
C6 C3 C2 118.20(8)
C6 C3 C7 121.62(8)
C2 C3 C7 120.17(8)
O1 C4 C1 120.95(7)
O1 C4 C5 117.04(7)
C1 C4 C5 121.91(8)
C6 C5 C4 118.84(8)
C5 C6 C3 121.72(8)
O3 C7 C3 120.97(8)
O3 C7 C10 119.22(8)
C3 C7 C10 119.81(8)
C11 C8 C9 121.03(8)
O1 C9 C8 110.27(7)
O1 C9 C12 104.26(7)
C8 C9 C12 112.27(8)
O1 C9 C13 108.00(7)
C8 C9 C13 110.38(7)
C12 C9 C13 111.42(8)
C8 C11 C1 119.52(8)

loop_
_geom_bond_atom_site_label_1
_geom_bond_atom_site_label_2
_geom_bond_distance
O1 C4 1.3566(10)
O1 C9 1.4681(10)
O3 C7 1.2415(11)
O2 C2 1.3525(10)
C1 C4 1.3983(12)
C1 C2 1.4025(12)
C1 C11 1.4584(12)
C2 C3 1.4160(12)
C3 C6 1.4088(12)
C3 C7 1.4632(12)
C4 C5 1.3989(12)
C5 C6 1.3786(12)
C7 C10 1.5041(13)
C8 C11 1.3354(13)
C8 C9 1.5070(13)
C9 C12 1.5185(13)
C9 C13 1.5243(13)
